data_7054875
loop_
_publ_author_name
'Kim, Jee Eon'
'Carroll, Patrick J.'
'Schelter, Eric J.'

_publ_section_title
;
 Structural variation in cerium aryloxide complexes templated by
 hemilabile K+--amine interactions
;
_journal_issue 8
_journal_name_full 'New J. Chem.'
_journal_page_first 6076
_journal_paper_doi 10.1039/C5NJ00848D
_journal_volume 39
_journal_year 2015
_chemical_formula_sum 'C64 H96 Ce K N6 O4'
_chemical_formula_weight 1186.68
_space_group_IT_number 2
_symmetry_cell_setting triclinic
_symmetry_Int_Tables_number 2
_symmetry_space_group_name_Hall '-P 1'
_symmetry_space_group_name_H-M 'P -1'
_atom_sites_solution_hydrogens geom
_atom_sites_solution_primary direct
_audit_creation_method SHELXL-97
_audit_update_record
;
2015-05-21 deposited with the CCDC.
2015-05-26 downloaded from the CCDC.
;
_cell_angle_alpha 85.902(4)
_cell_angle_beta 76.841(4)
_cell_angle_gamma 77.042(4)
_cell_formula_units_Z 2
_cell_length_a 11.3184(8)
_cell_length_b 13.5855(11)
_cell_length_c 23.2211(17)
_cell_measurement_temperature 143(1)
_cell_volume 3387.5(4)
_computing_data_collection 'Bruker APEX2'
_computing_data_reduction 'Bruker SAINT'
_computing_structure_refinement 'SHELXL-97 (Sheldrick, 2008)'
_computing_structure_solution 'SHELXS-97 (Sheldrick, 2008)'
_diffrn_ambient_temperature 143(1)
_diffrn_measured_fraction_theta_full 0.970
_diffrn_measured_fraction_theta_max 0.970
_diffrn_measurement_device 'CCD Area Detector'
_diffrn_measurement_device_type 'Bruker APEXII'
_diffrn_measurement_method 'phi and omega scans'
_diffrn_radiation_monochromator graphite
_diffrn_radiation_source 'sealed tube'
_diffrn_radiation_type MoK\a
_diffrn_radiation_wavelength 0.71073
_diffrn_reflns_av_R_equivalents 0.0250
_diffrn_reflns_av_unetI/netI 0.0191
_diffrn_reflns_limit_h_max 14
_diffrn_reflns_limit_h_min -14
_diffrn_reflns_limit_k_max 17
_diffrn_reflns_limit_k_min -17
_diffrn_reflns_limit_l_max 30
_diffrn_reflns_limit_l_min -30
_diffrn_reflns_number 105132
_diffrn_reflns_theta_full 27.66
_diffrn_reflns_theta_max 27.66
_diffrn_reflns_theta_min 1.54
_exptl_absorpt_coefficient_mu 0.779
_exptl_absorpt_correction_T_max 0.7456
_exptl_absorpt_correction_T_min 0.6739
_exptl_absorpt_correction_type multi-scan
_exptl_absorpt_process_details '(SADABS; Sheldrick, 2007)'
_exptl_crystal_density_diffrn 1.163
_exptl_crystal_density_method 'not measured'
_exptl_crystal_description prism
_exptl_crystal_F_000 1256
_exptl_crystal_size_max 0.08
_exptl_crystal_size_mid 0.08
_exptl_crystal_size_min 0.08
_refine_diff_density_max 1.653
_refine_diff_density_min -1.032
_refine_diff_density_rms 0.112
_refine_ls_extinction_method none
_refine_ls_goodness_of_fit_ref 0.777
_refine_ls_hydrogen_treatment constr
_refine_ls_matrix_type full
_refine_ls_number_parameters 608
_refine_ls_number_reflns 15334
_refine_ls_number_restraints 0
_refine_ls_restrained_S_all 0.777
_refine_ls_R_factor_all 0.0524
_refine_ls_R_factor_gt 0.0462
_refine_ls_shift/su_max 0.001
_refine_ls_shift/su_mean 0.000
_refine_ls_structure_factor_coef Fsqd
_refine_ls_weighting_details 'calc w=1/[\s^2^(Fo^2^)+(0.1008P)^2^+16.5273P] where P=(Fo^2^+2Fc^2^)/3'
_refine_ls_weighting_scheme calc
_refine_ls_wR_factor_gt 0.1361
_refine_ls_wR_factor_ref 0.1434
_reflns_number_gt 13796
_reflns_number_total 15334
_reflns_threshold_expression >2sigma(I)
_cod_data_source_file c5nj00848d2.cif
_cod_data_source_block Ce(Odtbp)-UP4341
_cod_depositor_comments
;
Adding full bibliography for 7054872--7054879.cif.

2018-03-13
Z value and formula fixed to values more according to usual
chemical conventions.                 miguel
;
_cod_original_formula_sum 'C127 H192 Ce2 K2 N12 O8'
_cod_original_formula_weight 2373.37
_cod_original_formula_units_Z 1
_cod_original_sg_symbol_H-M 'P -1       '
_cod_database_code 7054875

loop_
_symmetry_equiv_pos_as_xyz
'x, y, z'
'-x, -y, -z'

loop_
_atom_site_label
_atom_site_type_symbol
_atom_site_fract_x
_atom_site_fract_y
_atom_site_fract_z
_atom_site_U_iso_or_equiv
_atom_site_adp_type
_atom_site_occupancy
_atom_site_symmetry_multiplicity
_atom_site_calc_flag
_atom_site_refinement_flags
Ce1 Ce 0.332908(16) 0.101336(13) 0.297707(7) 0.02572(7) Uani 1 1 d .
K1 K 0.43278(8) 0.35737(7) 0.27276(4) 0.0446(2) Uani 1 1 d .
O1 O 0.3665(2) 0.2259(2) 0.35565(11) 0.0346(5) Uani 1 1 d .
O2 O 0.2658(2) -0.04839(19) 0.31619(11) 0.0313(5) Uani 1 1 d .
O3 O 0.2736(2) 0.25386(18) 0.24463(10) 0.0312(5) Uani 1 1 d .
O4 O 0.5300(2) 0.0737(2) 0.24079(11) 0.0359(6) Uani 1 1 d .
N1 N 0.1090(3) 0.1701(2) 0.37707(13) 0.0335(6) Uani 1 1 d .
N2 N 0.5555(3) 0.3735(3) 0.36861(18) 0.0496(9) Uani 1 1 d .
N3 N 0.4452(3) -0.0124(2) 0.38481(14) 0.0327(6) Uani 1 1 d .
N4 N -0.0514(4) -0.1776(3) 0.34973(17) 0.0481(8) Uani 1 1 d .
N5 N 0.2708(3) 0.0568(2) 0.19343(13) 0.0310(6) Uani 1 1 d .
N6 N 0.2273(4) 0.5045(3) 0.25448(18) 0.0538(10) Uani 1 1 d .
C1 C 0.3162(4) 0.2705(3) 0.40737(15) 0.0310(7) Uani 1 1 d .
C2 C 0.1877(4) 0.2914(3) 0.42916(15) 0.0333(7) Uani 1 1 d .
C3 C 0.1368(5) 0.3347(3) 0.48442(16) 0.0422(9) Uani 1 1 d .
H3 H 0.0513 0.3466 0.4988 0.056 Uiso 1 1 calc R
C4 C 0.2121(5) 0.3607(3) 0.51901(17) 0.0488(11) Uani 1 1 d .
C5 C 0.3361(5) 0.3450(3) 0.49531(18) 0.0447(10) Uani 1 1 d .
H5 H 0.3867 0.3631 0.5174 0.059 Uiso 1 1 calc R
C6 C 0.3919(4) 0.3036(3) 0.44002(18) 0.0394(9) Uani 1 1 d .
C7 C 0.1023(3) 0.2759(3) 0.39119(16) 0.0347(7) Uani 1 1 d .
H7a H 0.0176 0.3047 0.4110 0.046 Uiso 1 1 calc R
H7b H 0.1203 0.3135 0.3543 0.046 Uiso 1 1 calc R
C8 C 0.0225(4) 0.1715(4) 0.3381(2) 0.0476(10) Uani 1 1 d .
H8a H -0.0612 0.1951 0.3596 0.071 Uiso 1 1 calc R
H8b H 0.0318 0.1045 0.3245 0.071 Uiso 1 1 calc R
H8c H 0.0406 0.2159 0.3047 0.071 Uiso 1 1 calc R
C9 C 0.0698(4) 0.1113(3) 0.43109(17) 0.0390(8) Uani 1 1 d .
H9a H -0.0139 0.1415 0.4501 0.059 Uiso 1 1 calc R
H9b H 0.1239 0.1109 0.4575 0.059 Uiso 1 1 calc R
H9c H 0.0740 0.0432 0.4208 0.059 Uiso 1 1 calc R
C10 C 0.1518(7) 0.4074(4) 0.57917(19) 0.0744(19) Uani 1 1 d .
H10a H 0.1266 0.3562 0.6069 0.112 Uiso 1 1 calc R
H10b H 0.0805 0.4594 0.5757 0.112 Uiso 1 1 calc R
H10c H 0.2104 0.4362 0.5928 0.112 Uiso 1 1 calc R
C11 C 0.5279(4) 0.2977(3) 0.4152(2) 0.0517(12) Uani 1 1 d .
H11a H 0.5670 0.3056 0.4472 0.069 Uiso 1 1 calc R
H11b H 0.5649 0.2310 0.3992 0.069 Uiso 1 1 calc R
C12 C 0.4990(5) 0.4765(4) 0.3888(3) 0.0601(13) Uani 1 1 d .
H12a H 0.4104 0.4844 0.3999 0.090 Uiso 1 1 calc R
H12b H 0.5197 0.5238 0.3575 0.090 Uiso 1 1 calc R
H12c H 0.5297 0.4887 0.4223 0.090 Uiso 1 1 calc R
C13 C 0.6900(5) 0.3625(5) 0.3495(3) 0.0722(17) Uani 1 1 d .
H13a H 0.7226 0.3784 0.3816 0.108 Uiso 1 1 calc R
H13b H 0.7083 0.4077 0.3166 0.108 Uiso 1 1 calc R
H13c H 0.7273 0.2942 0.3378 0.108 Uiso 1 1 calc R
C14 C 0.2611(3) -0.1254(2) 0.35358(14) 0.0265(6) Uani 1 1 d .
C15 C 0.3548(3) -0.1644(3) 0.38460(15) 0.0301(7) Uani 1 1 d .
C16 C 0.3461(3) -0.2437(3) 0.42509(16) 0.0332(7) Uani 1 1 d .
H16 H 0.4094 -0.2664 0.4454 0.044 Uiso 1 1 calc R
C17 C 0.2455(4) -0.2904(3) 0.43630(15) 0.0327(7) Uani 1 1 d .
C18 C 0.1552(3) -0.2558(3) 0.40409(15) 0.0318(7) Uani 1 1 d .
H18 H 0.0879 -0.2869 0.4102 0.042 Uiso 1 1 calc R
C19 C 0.1602(3) -0.1764(2) 0.36290(14) 0.0282(6) Uani 1 1 d .
C20 C 0.4698(3) -0.1205(3) 0.37170(16) 0.0328(7) Uani 1 1 d .
H20a H 0.5273 -0.1578 0.3948 0.044 Uiso 1 1 calc R
H20b H 0.5098 -0.1298 0.3302 0.044 Uiso 1 1 calc R
C21 C 0.3808(4) 0.0051(3) 0.44687(18) 0.0432(9) Uani 1 1 d .
H21a H 0.3006 -0.0113 0.4534 0.065 Uiso 1 1 calc R
H21b H 0.3711 0.0749 0.4556 0.065 Uiso 1 1 calc R
H21c H 0.4288 -0.0366 0.4722 0.065 Uiso 1 1 calc R
C22 C 0.5658(4) 0.0172(4) 0.3756(2) 0.0493(11) Uani 1 1 d .
H22a H 0.5523 0.0890 0.3790 0.074 Uiso 1 1 calc R
H22b H 0.6140 -0.0022 0.3369 0.074 Uiso 1 1 calc R
H22c H 0.6097 -0.0160 0.4049 0.074 Uiso 1 1 calc R
C23 C 0.2344(4) -0.3741(3) 0.48208(19) 0.0437(9) Uani 1 1 d .
H23a H 0.1757 -0.3479 0.5172 0.066 Uiso 1 1 calc R
H23b H 0.3139 -0.4012 0.4914 0.066 Uiso 1 1 calc R
H23c H 0.2064 -0.4265 0.4668 0.066 Uiso 1 1 calc R
C24 C 0.0635(4) -0.1446(3) 0.32592(16) 0.0351(8) Uani 1 1 d .
H24a H 0.0451 -0.0715 0.3220 0.047 Uiso 1 1 calc R
H24b H 0.0982 -0.1715 0.2866 0.047 Uiso 1 1 calc R
C25 C -0.1208(5) -0.1179(5) 0.4022(2) 0.0630(14) Uani 1 1 d .
H25a H -0.0723 -0.1288 0.4320 0.095 Uiso 1 1 calc R
H25b H -0.1979 -0.1386 0.4176 0.095 Uiso 1 1 calc R
H25c H -0.1373 -0.0475 0.3913 0.095 Uiso 1 1 calc R
C26 C -0.1249(5) -0.1661(5) 0.3046(3) 0.0668(15) Uani 1 1 d .
H26a H -0.1376 -0.0974 0.2900 0.100 Uiso 1 1 calc R
H26b H -0.2038 -0.1827 0.3214 0.100 Uiso 1 1 calc R
H26c H -0.0816 -0.2104 0.2725 0.100 Uiso 1 1 calc R
C27 C 0.2276(3) 0.2902(3) 0.19766(15) 0.0313(7) Uani 1 1 d .
C28 C 0.2473(4) 0.2299(3) 0.14771(16) 0.0354(8) Uani 1 1 d .
C29 C 0.1955(5) 0.2696(3) 0.09984(18) 0.0475(10) Uani 1 1 d .
H29 H 0.2095 0.2292 0.0673 0.063 Uiso 1 1 calc R
C30 C 0.1245(5) 0.3661(4) 0.0985(2) 0.0544(12) Uani 1 1 d .
C31 C 0.1052(5) 0.4245(3) 0.1477(2) 0.0495(10) Uani 1 1 d .
H31 H 0.0570 0.4897 0.1479 0.066 Uiso 1 1 calc R
C32 C 0.1549(4) 0.3895(3) 0.19705(17) 0.0376(8) Uani 1 1 d .
C33 C 0.3218(4) 0.1231(3) 0.14582(15) 0.0335(7) Uani 1 1 d .
H33a H 0.3259 0.0950 0.1080 0.045 Uiso 1 1 calc R
H33b H 0.4059 0.1241 0.1484 0.045 Uiso 1 1 calc R
C34 C 0.3390(4) -0.0484(3) 0.17974(17) 0.0391(8) Uani 1 1 d .
H34a H 0.3101 -0.0930 0.2110 0.059 Uiso 1 1 calc R
H34b H 0.4263 -0.0529 0.1761 0.059 Uiso 1 1 calc R
H34c H 0.3248 -0.0673 0.1432 0.059 Uiso 1 1 calc R
C35 C 0.1387(4) 0.0620(3) 0.19520(18) 0.0405(8) Uani 1 1 d .
H35a H 0.0919 0.1289 0.2056 0.061 Uiso 1 1 calc R
H35b H 0.1088 0.0142 0.2241 0.061 Uiso 1 1 calc R
H35c H 0.1294 0.0464 0.1570 0.061 Uiso 1 1 calc R
C36 C 0.0690(7) 0.4075(5) 0.0461(3) 0.085(2) Uani 1 1 d .
H36a H 0.1340 0.4036 0.0111 0.127 Uiso 1 1 calc R
H36b H 0.0269 0.4767 0.0528 0.127 Uiso 1 1 calc R
H36c H 0.0110 0.3686 0.0412 0.127 Uiso 1 1 calc R
C37 C 0.1265(4) 0.4566(3) 0.24958(18) 0.0418(9) Uani 1 1 d .
H37a H 0.0536 0.5091 0.2474 0.056 Uiso 1 1 calc R
H37b H 0.1060 0.4167 0.2853 0.056 Uiso 1 1 calc R
C38 C 0.2467(9) 0.5779(6) 0.2062(3) 0.098(3) Uani 1 1 d .
H38a H 0.1692 0.6237 0.2049 0.148 Uiso 1 1 calc R
H38b H 0.2783 0.5433 0.1695 0.148 Uiso 1 1 calc R
H38c H 0.3053 0.6151 0.2125 0.148 Uiso 1 1 calc R
C39 C 0.1939(6) 0.5566(5) 0.3104(3) 0.0743(17) Uani 1 1 d .
H39a H 0.1162 0.6041 0.3128 0.111 Uiso 1 1 calc R
H39b H 0.2573 0.5919 0.3127 0.111 Uiso 1 1 calc R
H39c H 0.1863 0.5083 0.3425 0.111 Uiso 1 1 calc R
C40 C 0.6313(3) 0.0202(3) 0.20695(15) 0.0322(7) Uani 1 1 d .
C41 C 0.7274(4) 0.0636(3) 0.17030(16) 0.0338(7) Uani 1 1 d .
C42 C 0.8288(4) -0.0014(3) 0.13666(17) 0.0386(8) Uani 1 1 d .
H42 H 0.8908 0.0272 0.1128 0.051 Uiso 1 1 calc R
C43 C 0.8441(4) -0.1063(3) 0.13609(17) 0.0374(8) Uani 1 1 d .
C44 C 0.7504(4) -0.1473(3) 0.17212(17) 0.0367(8) Uani 1 1 d .
H44 H 0.7566 -0.2168 0.1734 0.049 Uiso 1 1 calc R
C45 C 0.6484(4) -0.0856(3) 0.20598(16) 0.0353(8) Uani 1 1 d .
H45 H 0.5873 -0.1155 0.2295 0.047 Uiso 1 1 calc R
C46 C 0.7192(4) 0.1779(3) 0.16946(18) 0.0395(8) Uani 1 1 d .
C47 C 0.6009(4) 0.2351(3) 0.1505(2) 0.0466(10) Uani 1 1 d .
H47a H 0.5990 0.2115 0.1128 0.070 Uiso 1 1 calc R
H47b H 0.6001 0.3060 0.1474 0.070 Uiso 1 1 calc R
H47c H 0.5295 0.2235 0.1793 0.070 Uiso 1 1 calc R
C48 C 0.7196(4) 0.2112(3) 0.2313(2) 0.0458(10) Uani 1 1 d .
H48a H 0.6573 0.1862 0.2602 0.069 Uiso 1 1 calc R
H48b H 0.7020 0.2836 0.2321 0.069 Uiso 1 1 calc R
H48c H 0.7997 0.1845 0.2401 0.069 Uiso 1 1 calc R
C49 C 0.8317(5) 0.2090(4) 0.1265(3) 0.0611(14) Uani 1 1 d .
H49a H 0.9063 0.1791 0.1399 0.092 Uiso 1 1 calc R
H49b H 0.8204 0.2813 0.1256 0.092 Uiso 1 1 calc R
H49c H 0.8380 0.1860 0.0876 0.092 Uiso 1 1 calc R
C50 C 0.9577(5) -0.1715(3) 0.0966(2) 0.0536(12) Uani 1 1 d .
C51 C 0.9514(9) -0.1485(5) 0.0319(3) 0.114(3) Uani 1 1 d .
H51a H 0.9750 -0.0852 0.0199 0.171 Uiso 1 1 calc R
H51b H 0.8681 -0.1444 0.0275 0.171 Uiso 1 1 calc R
H51c H 1.0071 -0.2013 0.0077 0.171 Uiso 1 1 calc R
C52 C 1.0718(6) -0.1476(8) 0.1056(7) 0.210(8) Uani 1 1 d .
H52a H 1.0758 -0.1588 0.1465 0.315 Uiso 1 1 calc R
H52b H 1.0722 -0.0781 0.0948 0.315 Uiso 1 1 calc R
H52c H 1.1424 -0.1902 0.0815 0.315 Uiso 1 1 calc R
C53 C 0.9582(6) -0.2836(4) 0.1052(3) 0.0718(16) Uani 1 1 d .
H53a H 1.0421 -0.3219 0.0951 0.108 Uiso 1 1 calc R
H53b H 0.9105 -0.3023 0.0800 0.108 Uiso 1 1 calc R
H53c H 0.9222 -0.2974 0.1457 0.108 Uiso 1 1 calc R

loop_
_atom_site_aniso_label
_atom_site_aniso_U_11
_atom_site_aniso_U_22
_atom_site_aniso_U_33
_atom_site_aniso_U_23
_atom_site_aniso_U_13
_atom_site_aniso_U_12
Ce1 0.02402(11) 0.02834(10) 0.02413(10) -0.00341(7) -0.00825(7) -0.00028(7)
K1 0.0352(4) 0.0480(5) 0.0511(5) -0.0125(4) -0.0086(4) -0.0072(4)
O1 0.0319(13) 0.0378(13) 0.0352(13) -0.0125(10) -0.0137(10) 0.0004(10)
O2 0.0330(13) 0.0344(12) 0.0301(12) 0.0058(10) -0.0144(10) -0.0090(10)
O3 0.0367(13) 0.0284(12) 0.0287(11) -0.0042(9) -0.0155(10) 0.0021(10)
O4 0.0293(13) 0.0431(14) 0.0321(12) 0.0021(11) -0.0035(10) -0.0056(11)
N1 0.0269(15) 0.0405(16) 0.0310(14) -0.0082(12) -0.0062(12) -0.0009(12)
N2 0.0315(18) 0.059(2) 0.059(2) -0.0228(18) -0.0070(16) -0.0064(16)
N3 0.0296(15) 0.0341(15) 0.0387(16) 0.0027(12) -0.0176(13) -0.0064(12)
N4 0.041(2) 0.056(2) 0.051(2) 0.0030(17) -0.0157(16) -0.0140(17)
N5 0.0411(17) 0.0249(13) 0.0283(14) -0.0032(11) -0.0113(12) -0.0053(12)
N6 0.061(3) 0.044(2) 0.056(2) -0.0197(17) -0.0153(19) -0.0021(18)
C1 0.0389(19) 0.0269(16) 0.0291(16) -0.0037(12) -0.0140(14) -0.0032(14)
C2 0.045(2) 0.0282(16) 0.0254(16) -0.0033(12) -0.0066(14) -0.0050(14)
C3 0.063(3) 0.0362(19) 0.0273(17) -0.0026(14) -0.0004(17) -0.0206(18)
C4 0.087(4) 0.039(2) 0.0254(17) -0.0039(15) -0.0050(19) -0.031(2)
C5 0.076(3) 0.0332(19) 0.0347(19) -0.0004(15) -0.025(2) -0.0201(19)
C6 0.055(2) 0.0285(17) 0.041(2) -0.0034(14) -0.0269(18) -0.0059(16)
C7 0.0316(18) 0.0397(19) 0.0280(16) -0.0039(14) -0.0054(14) 0.0021(14)
C8 0.034(2) 0.065(3) 0.046(2) -0.015(2) -0.0144(17) -0.0033(19)
C9 0.036(2) 0.043(2) 0.0379(19) -0.0042(16) -0.0037(15) -0.0107(16)
C10 0.134(6) 0.073(3) 0.027(2) -0.015(2) 0.003(3) -0.062(4)
C11 0.052(3) 0.040(2) 0.072(3) -0.024(2) -0.038(2) 0.0034(18)
C12 0.056(3) 0.049(3) 0.072(3) -0.013(2) 0.003(2) -0.018(2)
C13 0.038(3) 0.107(5) 0.074(4) -0.040(3) -0.009(2) -0.014(3)
C14 0.0322(17) 0.0258(15) 0.0258(14) -0.0023(12) -0.0097(13) -0.0112(13)
C15 0.0301(17) 0.0299(16) 0.0292(16) -0.0026(12) -0.0083(13) -0.0016(13)
C16 0.0322(18) 0.0320(17) 0.0322(17) -0.0007(13) -0.0104(14) 0.0032(14)
C17 0.0352(19) 0.0284(16) 0.0301(16) 0.0026(13) -0.0054(14) -0.0006(14)
C18 0.0361(19) 0.0278(16) 0.0307(16) -0.0026(13) -0.0052(14) -0.0066(14)
C19 0.0315(17) 0.0278(15) 0.0250(15) -0.0025(12) -0.0073(13) -0.0044(13)
C20 0.0273(17) 0.0335(17) 0.0364(18) 0.0025(14) -0.0106(14) -0.0014(13)
C21 0.044(2) 0.049(2) 0.041(2) -0.0090(17) -0.0175(17) -0.0071(18)
C22 0.036(2) 0.054(2) 0.069(3) 0.013(2) -0.032(2) -0.0159(19)
C23 0.039(2) 0.040(2) 0.043(2) 0.0121(17) -0.0055(17) 0.0019(16)
C24 0.0373(19) 0.0404(19) 0.0328(17) 0.0054(14) -0.0145(15) -0.0145(16)
C25 0.045(3) 0.084(4) 0.052(3) 0.004(3) -0.009(2) 0.001(2)
C26 0.060(3) 0.082(4) 0.074(3) 0.006(3) -0.035(3) -0.028(3)
C27 0.0359(18) 0.0288(16) 0.0299(16) 0.0028(13) -0.0123(14) -0.0041(14)
C28 0.047(2) 0.0349(18) 0.0273(16) 0.0020(13) -0.0128(15) -0.0107(16)
C29 0.072(3) 0.044(2) 0.0340(19) 0.0041(16) -0.025(2) -0.015(2)
C30 0.081(3) 0.045(2) 0.046(2) 0.0137(19) -0.038(2) -0.012(2)
C31 0.062(3) 0.037(2) 0.051(2) 0.0117(18) -0.028(2) 0.0000(19)
C32 0.044(2) 0.0321(18) 0.0361(19) 0.0034(14) -0.0147(16) -0.0017(16)
C33 0.039(2) 0.0347(18) 0.0250(15) -0.0059(13) -0.0065(14) -0.0042(15)
C34 0.052(2) 0.0281(17) 0.0347(18) -0.0106(14) -0.0096(16) -0.0001(16)
C35 0.040(2) 0.044(2) 0.040(2) -0.0049(16) -0.0117(16) -0.0107(17)
C36 0.130(6) 0.067(4) 0.066(4) 0.015(3) -0.065(4) -0.001(4)
C37 0.049(2) 0.0290(18) 0.041(2) 0.0005(15) -0.0131(17) 0.0080(16)
C38 0.137(7) 0.092(5) 0.088(5) 0.006(4) -0.023(5) -0.075(5)
C39 0.081(4) 0.064(3) 0.073(4) -0.039(3) -0.025(3) 0.014(3)
C40 0.0316(18) 0.0356(18) 0.0276(16) -0.0003(13) -0.0052(13) -0.0048(14)
C41 0.0364(19) 0.0349(18) 0.0291(16) -0.0036(13) -0.0022(14) -0.0097(15)
C42 0.039(2) 0.0376(19) 0.0359(18) -0.0077(15) 0.0053(15) -0.0131(16)
C43 0.038(2) 0.0368(19) 0.0332(18) -0.0079(14) 0.0008(15) -0.0049(15)
C44 0.039(2) 0.0339(18) 0.0351(18) -0.0016(14) -0.0067(15) -0.0053(15)
C45 0.0355(19) 0.0341(18) 0.0345(18) 0.0066(14) -0.0062(15) -0.0074(15)
C46 0.041(2) 0.0345(19) 0.040(2) -0.0091(15) 0.0021(16) -0.0112(16)
C47 0.058(3) 0.036(2) 0.044(2) 0.0015(16) -0.0073(19) -0.0099(18)
C48 0.037(2) 0.048(2) 0.053(2) -0.0216(19) -0.0074(18) -0.0059(17)
C49 0.053(3) 0.042(2) 0.076(3) -0.008(2) 0.023(2) -0.018(2)
C50 0.052(3) 0.040(2) 0.056(3) -0.0186(19) 0.018(2) -0.0083(19)
C51 0.178(9) 0.071(4) 0.057(4) -0.020(3) 0.045(5) -0.021(5)
C52 0.031(3) 0.172(10) 0.42(2) -0.219(13) 0.037(7) -0.018(4)
C53 0.075(4) 0.056(3) 0.069(3) -0.016(3) 0.005(3) 0.001(3)

loop_
_atom_type_symbol
_atom_type_description
_atom_type_scat_dispersion_real
_atom_type_scat_dispersion_imag
_atom_type_scat_source
C C 0.0033 0.0016 'International Tables Vol C Tables 4.2.6.8 and 6.1.1.4'
H H 0.0000 0.0000 'International Tables Vol C Tables 4.2.6.8 and 6.1.1.4'
Ce Ce -0.2486 2.6331 'International Tables Vol C Tables 4.2.6.8 and 6.1.1.4'
K K 0.2009 0.2494 'International Tables Vol C Tables 4.2.6.8 and 6.1.1.4'
N N 0.0061 0.0033 'International Tables Vol C Tables 4.2.6.8 and 6.1.1.4'
O O 0.0106 0.0060 'International Tables Vol C Tables 4.2.6.8 and 6.1.1.4'

loop_
_geom_angle_atom_site_label_1
_geom_angle_atom_site_label_2
_geom_angle_atom_site_label_3
_geom_angle
O4 Ce1 O2 110.29(10)
O4 Ce1 O3 91.47(9)
O2 Ce1 O3 135.19(8)
O4 Ce1 O1 93.98(10)
O2 Ce1 O1 136.08(9)
O3 Ce1 O1 77.21(8)
O4 Ce1 N1 167.10(10)
O2 Ce1 N1 80.97(9)
O3 Ce1 N1 84.20(9)
O1 Ce1 N1 73.23(9)
O4 Ce1 N5 83.57(9)
O2 Ce1 N5 73.58(8)
O3 Ce1 N5 70.51(8)
O1 Ce1 N5 147.52(9)
N1 Ce1 N5 106.26(9)
O4 Ce1 N3 84.67(9)
O2 Ce1 N3 70.55(8)
O3 Ce1 N3 152.79(8)
O1 Ce1 N3 76.21(9)
N1 Ce1 N3 93.61(9)
N5 Ce1 N3 135.30(9)
O4 Ce1 K1 72.29(7)
O2 Ce1 K1 177.32(7)
O3 Ce1 K1 44.50(6)
O1 Ce1 K1 42.03(7)
N1 Ce1 K1 96.38(7)
N5 Ce1 K1 107.75(6)
N3 Ce1 K1 109.30(6)
O1 K1 O3 67.24(8)
O1 K1 N6 111.24(11)
O3 K1 N6 74.42(10)
O1 K1 N2 73.12(10)
O3 K1 N2 140.35(11)
N6 K1 N2 121.15(11)
O1 K1 C1 21.79(8)
O3 K1 C1 80.27(8)
N6 K1 C1 100.07(11)
N2 K1 C1 61.86(10)
O1 K1 C27 87.03(8)
O3 K1 C27 20.13(7)
N6 K1 C27 61.50(10)
N2 K1 C27 159.62(11)
C1 K1 C27 97.89(9)
O1 K1 Ce1 37.31(5)
O3 K1 Ce1 37.61(5)
N6 K1 Ce1 107.64(9)
N2 K1 Ce1 106.03(9)
C1 K1 Ce1 57.53(6)
C27 K1 Ce1 56.99(6)
C1 O1 Ce1 139.1(2)
C1 O1 K1 111.1(2)
Ce1 O1 K1 100.66(9)
C14 O2 Ce1 143.4(2)
C27 O3 Ce1 142.5(2)
C27 O3 K1 114.9(2)
Ce1 O3 K1 97.89(8)
C40 O4 Ce1 155.4(2)
C9 N1 C8 108.2(3)
C9 N1 C7 110.9(3)
C8 N1 C7 107.7(3)
C9 N1 Ce1 121.1(2)
C8 N1 Ce1 99.4(2)
C7 N1 Ce1 108.4(2)
C13 N2 C12 109.5(4)
C13 N2 C11 109.4(4)
C12 N2 C11 111.9(4)
C13 N2 K1 113.8(3)
C12 N2 K1 102.4(3)
C11 N2 K1 109.7(2)
C21 N3 C20 110.4(3)
C21 N3 C22 108.2(3)
C20 N3 C22 107.8(3)
C21 N3 Ce1 117.3(2)
C20 N3 Ce1 109.1(2)
C22 N3 Ce1 103.5(2)
C24 N4 C26 109.8(4)
C24 N4 C25 109.3(4)
C26 N4 C25 110.9(4)
C35 N5 C33 110.5(3)
C35 N5 C34 107.8(3)
C33 N5 C34 107.7(3)
C35 N5 Ce1 117.4(2)
C33 N5 Ce1 107.7(2)
C34 N5 Ce1 105.3(2)
C39 N6 C38 108.8(5)
C39 N6 C37 109.1(4)
C38 N6 C37 110.0(4)
C39 N6 K1 100.1(3)
C38 N6 K1 118.1(5)
C37 N6 K1 110.0(2)
O1 C1 C2 121.0(3)
O1 C1 C6 120.5(4)
C2 C1 C6 118.5(3)
O1 C1 K1 47.14(17)
C2 C1 K1 119.5(2)
C6 C1 K1 99.3(2)
C3 C2 C1 120.3(4)
C3 C2 C7 119.2(4)
C1 C2 C7 120.4(3)
C2 C3 C4 121.5(4)
C5 C4 C3 117.1(4)
C5 C4 C10 123.5(4)
C3 C4 C10 119.3(5)
C4 C5 C6 124.0(4)
C5 C6 C1 118.4(4)
C5 C6 C11 120.2(4)
C1 C6 C11 121.4(4)
N1 C7 C2 116.1(3)
N2 C11 C6 114.5(3)
O2 C14 C15 122.7(3)
O2 C14 C19 120.8(3)
C15 C14 C19 116.5(3)
C16 C15 C14 121.6(3)
C16 C15 C20 119.5(3)
C14 C15 C20 118.8(3)
C15 C16 C17 121.9(3)
C18 C17 C16 117.0(3)
C18 C17 C23 121.4(4)
C16 C17 C23 121.6(3)
C17 C18 C19 123.0(3)
C18 C19 C14 119.8(3)
C18 C19 C24 121.4(3)
C14 C19 C24 118.8(3)
N3 C20 C15 113.9(3)
N4 C24 C19 114.3(3)
O3 C27 C32 120.7(3)
O3 C27 C28 121.0(3)
C32 C27 C28 118.3(3)
O3 C27 K1 44.93(17)
C32 C27 K1 93.9(2)
C28 C27 K1 132.2(3)
C29 C28 C27 119.5(4)
C29 C28 C33 119.4(3)
C27 C28 C33 121.1(3)
C30 C29 C28 123.0(4)
C29 C30 C31 117.1(4)
C29 C30 C36 122.1(5)
C31 C30 C36 120.7(5)
C30 C31 C32 122.8(4)
C31 C32 C27 119.3(4)
C31 C32 C37 119.5(4)
C27 C32 C37 121.1(3)
N5 C33 C28 113.9(3)
N6 C37 C32 114.8(4)
O4 C40 C45 119.7(3)
O4 C40 C41 123.7(3)
C45 C40 C41 116.6(3)
C42 C41 C40 117.8(3)
C42 C41 C46 121.6(3)
C40 C41 C46 120.6(3)
C41 C42 C43 124.9(4)
C44 C43 C42 116.6(3)
C44 C43 C50 122.3(4)
C42 C43 C50 121.2(4)
C45 C44 C43 120.4(4)
C44 C45 C40 123.7(3)
C47 C46 C41 110.5(3)
C47 C46 C48 109.7(3)
C41 C46 C48 109.7(3)
C47 C46 C49 108.0(4)
C41 C46 C49 112.2(3)
C48 C46 C49 106.6(4)
C52 C50 C53 112.4(7)
C52 C50 C51 108.1(8)
C53 C50 C51 104.7(5)
C52 C50 C43 110.2(4)
C53 C50 C43 112.2(4)
C51 C50 C43 109.0(5)

loop_
_geom_bond_atom_site_label_1
_geom_bond_atom_site_label_2
_geom_bond_distance
Ce1 O4 2.284(3)
Ce1 O2 2.306(2)
Ce1 O3 2.377(2)
Ce1 O1 2.380(2)
Ce1 N1 2.784(3)
Ce1 N5 2.810(3)
Ce1 N3 2.817(3)
Ce1 K1 3.8586(10)
K1 O1 2.629(3)
K1 O3 2.730(3)
K1 N6 2.798(4)
K1 N2 2.923(4)
K1 C1 3.346(4)
K1 C27 3.506(4)
O1 C1 1.331(4)
O2 C14 1.313(4)
O3 C27 1.331(4)
O4 C40 1.326(4)
N1 C9 1.473(5)
N1 C8 1.473(5)
N1 C7 1.478(5)
N2 C13 1.461(6)
N2 C12 1.464(6)
N2 C11 1.469(7)
N3 C21 1.469(5)
N3 C20 1.472(5)
N3 C22 1.474(5)
N4 C24 1.449(5)
N4 C26 1.460(6)
N4 C25 1.476(7)
N5 C35 1.472(5)
N5 C33 1.472(5)
N5 C34 1.482(4)
N6 C39 1.454(6)
N6 C38 1.457(8)
N6 C37 1.463(6)
C1 C2 1.397(5)
C1 C6 1.425(5)
C2 C3 1.394(5)
C2 C7 1.504(5)
C3 C4 1.409(6)
C4 C5 1.359(7)
C4 C10 1.523(6)
C5 C6 1.392(6)
C6 C11 1.502(7)
C14 C15 1.402(5)
C14 C19 1.432(5)
C15 C16 1.384(5)
C15 C20 1.511(5)
C16 C17 1.390(5)
C17 C18 1.381(5)
C17 C23 1.507(5)
C18 C19 1.391(5)
C19 C24 1.512(5)
C27 C32 1.414(5)
C27 C28 1.415(5)
C28 C29 1.393(5)
C28 C33 1.504(5)
C29 C30 1.377(7)
C30 C31 1.386(7)
C30 C36 1.511(6)
C31 C32 1.396(5)
C32 C37 1.507(5)
C40 C45 1.407(5)
C40 C41 1.432(5)
C41 C42 1.394(5)
C41 C46 1.533(5)
C42 C43 1.397(5)
C43 C44 1.389(5)
C43 C50 1.533(5)
C44 C45 1.379(5)
C46 C47 1.531(6)
C46 C48 1.537(6)
C46 C49 1.548(6)
C50 C52 1.463(9)
C50 C53 1.520(7)
C50 C51 1.526(9)

loop_
_platon_squeeze_void_nr
_platon_squeeze_void_average_x
_platon_squeeze_void_average_y
_platon_squeeze_void_average_z
_platon_squeeze_void_volume
_platon_squeeze_void_count_electrons
_platon_squeeze_void_content
1 0.500 0.450 1.000 800 191 ' '
2 0.247 0.863 0.555 19 2 ' '
3 0.216 0.890 0.663 7 1 ' '
4 0.752 0.137 0.445 20 2 ' '
5 0.784 0.110 0.337 6 0 ' '
